data_4317591
loop_
_publ_author_name
'Dongwhan Lee'
'Stephen J. Lippard'

_publ_section_title
;
 Synthetic Analogue of the {Fe2(\m-OH)2(\m-O2CR)}3+ Core of Soluble
 Methane Monooxygenase Hydroxylase via Synthesis and Dioxygen Reactivity
 of Carboxylate-Bridged Diiron(II) Complexes
;
_journal_name_full 'Inorganic Chemistry'
_journal_page_first 827
_journal_page_last 837
_journal_paper_doi 10.1021/ic011008s
_journal_volume 41
_journal_year 2002
_chemical_formula_sum 'C109 H80 Cl2 F8 Fe2 N4 O8'
_chemical_formula_weight 1908.37
_chemical_name_common '[Fe2(m-O2CAr4-FPh)2(O2CAr4-FPh)2(N,N-Bn2en)2]'
_chemical_name_systematic
;
  ?
;
_space_group_IT_number 14
_symmetry_cell_setting monoclinic
_symmetry_space_group_name_Hall '-P 2yn'
_symmetry_space_group_name_H-M 'P 1 21/n 1'
_atom_sites_solution_hydrogens geom
_atom_sites_solution_primary direct
_atom_sites_solution_secondary difmap
_audit_creation_method SHELXL-97
_cell_angle_alpha 90.00
_cell_angle_beta 99.2350(10)
_cell_angle_gamma 90.00
_cell_formula_units_Z 2
_cell_length_a 13.757
_cell_length_b 21.0669(5)
_cell_length_c 17.7305(4)
_cell_measurement_temperature 293(2)
_cell_volume 5072.00(17)
_computing_cell_refinement 'Bruker SMART'
_computing_data_collection 'Bruker SMART'
_computing_data_reduction 'Bruker SHELXTL'
_computing_molecular_graphics 'Bruker SHELXTL'
_computing_publication_material 'Bruker SHELXTL'
_computing_structure_refinement 'SHELXL-97 (Sheldrick, 1997)'
_computing_structure_solution 'SHELXS-97 (Sheldrick, 1990)'
_diffrn_ambient_temperature 293(2)
_diffrn_measured_fraction_theta_full 0.936
_diffrn_measured_fraction_theta_max 0.936
_diffrn_measurement_device_type 'CCD area detector'
_diffrn_measurement_method 'phi and omega scans'
_diffrn_radiation_monochromator graphite
_diffrn_radiation_source 'fine-focus sealed tube'
_diffrn_radiation_type MoK\a
_diffrn_radiation_wavelength 0.71073
_diffrn_reflns_av_R_equivalents 0.1024
_diffrn_reflns_av_sigmaI/netI 0.1249
_diffrn_reflns_limit_h_max 11
_diffrn_reflns_limit_h_min -17
_diffrn_reflns_limit_k_max 26
_diffrn_reflns_limit_k_min -27
_diffrn_reflns_limit_l_max 23
_diffrn_reflns_limit_l_min -23
_diffrn_reflns_number 31670
_diffrn_reflns_theta_full 28.27
_diffrn_reflns_theta_max 28.27
_diffrn_reflns_theta_min 1.51
_exptl_absorpt_coefficient_mu 0.410
_exptl_crystal_colour block
_exptl_crystal_density_diffrn 1.250
_exptl_crystal_density_method 'not measured'
_exptl_crystal_description pale_yellow
_exptl_crystal_F_000 1968
_exptl_crystal_size_max 0.25
_exptl_crystal_size_mid 0.15
_exptl_crystal_size_min 0.15
_refine_diff_density_max 1.188
_refine_diff_density_min -0.698
_refine_diff_density_rms 0.148
_refine_ls_extinction_coef 0.0036(6)
_refine_ls_extinction_expression Fc^*^=kFc[1+0.001xFc^2^\l^3^/sin(2\q)]^-1/4^
_refine_ls_extinction_method SHELXL
_refine_ls_goodness_of_fit_ref 0.954
_refine_ls_hydrogen_treatment mixed
_refine_ls_matrix_type full
_refine_ls_number_parameters 611
_refine_ls_number_reflns 11783
_refine_ls_number_restraints 15
_refine_ls_restrained_S_all 0.960
_refine_ls_R_factor_all 0.1339
_refine_ls_R_factor_gt 0.0723
_refine_ls_shift/su_max 0.186
_refine_ls_shift/su_mean 0.011
_refine_ls_structure_factor_coef Fsqd
_refine_ls_weighting_details 'calc w=1/[\s^2^(Fo^2^)+(0.1392P)^2^+0.0000P] where P=(Fo^2^+2Fc^2^)/3'
_refine_ls_weighting_scheme calc
_refine_ls_wR_factor_gt 0.2116
_refine_ls_wR_factor_ref 0.2362
_reflns_number_gt 6101
_reflns_number_total 11783
_reflns_threshold_expression >2sigma(I)
_cod_data_source_file ic011008s_4.cif
_cod_data_source_block 7
_cod_depositor_comments
;
The following automatic conversions were performed:

'_symmetry_cell_setting' value 'Monoclinic' changed to 'monoclinic'
according to the built-in table from CIF Core dictionary named
'cif_core.dic' version 2.4.1 from 2010-06-29.

Automatic conversion script
Id: cif_fix_values 1646 2011-03-28 12:23:43Z adriana 
;
_cod_original_cell_volume 5072.19(17)
_cod_database_code 4317591

loop_
_symmetry_equiv_pos_as_xyz
'x, y, z'
'-x+1/2, y+1/2, -z+1/2'
'-x, -y, -z'
'x-1/2, -y-1/2, z-1/2'

loop_
_atom_site_label
_atom_site_type_symbol
_atom_site_fract_x
_atom_site_fract_y
_atom_site_fract_z
_atom_site_U_iso_or_equiv
_atom_site_adp_type
_atom_site_occupancy
_atom_site_symmetry_multiplicity
_atom_site_calc_flag
_atom_site_refinement_flags
_atom_site_disorder_assembly
_atom_site_disorder_group
Fe1 Fe 0.57453(4) 0.42174(2) 0.03623(3) 0.03372(18) Uani 1 1 d . . .
O1A O 0.6474(2) 0.34040(12) 0.02261(13) 0.0476(6) Uani 1 1 d . . .
O1B O 0.6639(2) 0.49265(14) 0.02107(14) 0.0605(8) Uani 1 1 d . . .
O2A O 0.57002(19) 0.37495(12) -0.08713(14) 0.0460(6) Uani 1 1 d . . .
O2B O 0.5657(2) 0.57216(17) -0.02664(18) 0.0700(10) Uani 1 1 d . . .
F1B F 0.7938(2) 0.58556(14) 0.33761(14) 0.0838(9) Uani 1 1 d . . .
F1A F 0.9000(2) 0.49646(16) -0.2100(2) 0.0978(10) Uani 1 1 d . . .
F21B F 0.4483(2) 0.49779(14) -0.34295(13) 0.0808(9) Uani 1 1 d . . .
F21A F 0.3432(3) 0.22660(18) 0.1451(2) 0.1144(12) Uani 1 1 d . . .
N1 N 0.6108(2) 0.40753(14) 0.15607(16) 0.0413(7) Uani 1 1 d . . .
N2 N 0.7748(3) 0.34823(16) 0.25526(18) 0.0517(8) Uani 1 1 d . . .
C1Q C 0.6849(3) 0.2956(2) 0.3487(3) 0.0582(11) Uani 1 1 d . . .
C1 C 0.6940(3) 0.44430(19) 0.1961(2) 0.0536(10) Uani 1 1 d . . .
H1B H 0.6713 0.4863 0.2074 0.064 Uiso 1 1 calc R . .
H1C H 0.7432 0.4492 0.1630 0.064 Uiso 1 1 calc R . .
C1P C 0.8937(3) 0.2878(2) 0.1928(3) 0.0588(11) Uani 1 1 d . . .
C2B C 0.7973(4) 0.5898(2) 0.2615(2) 0.0604(12) Uani 1 1 d . . .
C2P C 0.8363(4) 0.2648(2) 0.1277(3) 0.0683(13) Uani 1 1 d . . .
H2PA H 0.7818 0.2878 0.1048 0.082 Uiso 1 1 calc R . .
C2A C 0.8565(4) 0.4431(3) -0.1906(4) 0.0758(14) Uani 1 1 d . . .
C2Q C 0.6659(4) 0.3135(2) 0.4200(3) 0.0692(13) Uani 1 1 d . . .
H2QA H 0.7143 0.3352 0.4528 0.083 Uiso 1 1 calc R . .
C2 C 0.7413(4) 0.41263(18) 0.2704(2) 0.0559(11) Uani 1 1 d . . .
H2A H 0.7968 0.4378 0.2943 0.067 Uiso 1 1 calc R . .
H2B H 0.6938 0.4104 0.3053 0.067 Uiso 1 1 calc R . .
C3 C 0.8686(4) 0.3491(2) 0.2263(3) 0.0676(13) Uani 1 1 d . . .
H3A H 0.9207 0.3602 0.2678 0.081 Uiso 1 1 calc R . .
H3B H 0.8660 0.3819 0.1876 0.081 Uiso 1 1 calc R . .
C3B C 0.8789(3) 0.5677(2) 0.2351(3) 0.0633(12) Uani 1 1 d . . .
H3BA H 0.9315 0.5503 0.2683 0.076 Uiso 1 1 calc R . .
C3Q C 0.5779(5) 0.3003(3) 0.4439(3) 0.0821(16) Uani 1 1 d . . .
H3QA H 0.5669 0.3133 0.4920 0.099 Uiso 1 1 calc R . .
C3A C 0.8146(4) 0.4033(3) -0.2481(3) 0.0847(16) Uani 1 1 d . . .
H3AA H 0.8175 0.4129 -0.2989 0.102 Uiso 1 1 calc R . .
C3P C 0.8593(4) 0.2074(3) 0.0957(3) 0.0830(16) Uani 1 1 d . . .
H3PA H 0.8196 0.1921 0.0521 0.100 Uiso 1 1 calc R . .
C4B C 0.8809(3) 0.5718(2) 0.1568(2) 0.0588(11) Uani 1 1 d . . .
H4BA H 0.9359 0.5575 0.1374 0.071 Uiso 1 1 calc R . .
C4 C 0.7822(3) 0.3090(2) 0.3242(2) 0.0599(11) Uani 1 1 d . . .
H4A H 0.8246 0.3302 0.3656 0.072 Uiso 1 1 calc R . .
H4B H 0.8131 0.2689 0.3149 0.072 Uiso 1 1 calc R . .
C4P C 0.9402(4) 0.1736(3) 0.1283(4) 0.0829(16) Uani 1 1 d . . .
H4PA H 0.9565 0.1355 0.1068 0.099 Uiso 1 1 calc R . .
C4A C 0.7676(4) 0.3480(3) -0.2291(3) 0.0734(14) Uani 1 1 d . . .
H4AA H 0.7380 0.3208 -0.2674 0.088 Uiso 1 1 calc R . .
C4Q C 0.5062(5) 0.2677(3) 0.3962(4) 0.0883(18) Uani 1 1 d . . .
H4QA H 0.4462 0.2589 0.4118 0.106 Uiso 1 1 calc R . .
C5B C 0.8020(3) 0.59709(18) 0.1076(2) 0.0446(9) Uani 1 1 d . . .
C5A C 0.7653(3) 0.3338(2) -0.1533(2) 0.0560(11) Uani 1 1 d . . .
C5P C 0.9964(4) 0.1967(3) 0.1928(4) 0.0859(18) Uani 1 1 d . . .
H5PA H 1.0510 0.1736 0.2154 0.103 Uiso 1 1 calc R . .
C5Q C 0.5233(4) 0.2480(2) 0.3252(3) 0.0777(15) Uani 1 1 d . . .
H5QA H 0.4755 0.2252 0.2933 0.093 Uiso 1 1 calc R . .
C6B C 0.7202(3) 0.61882(18) 0.1367(2) 0.0486(9) Uani 1 1 d . . .
H6BA H 0.6668 0.6354 0.1038 0.058 Uiso 1 1 calc R . .
C6A C 0.8106(3) 0.3734(2) -0.0970(3) 0.0595(11) Uani 1 1 d . . .
H6AA H 0.8112 0.3630 -0.0460 0.071 Uiso 1 1 calc R . .
C6P C 0.9746(3) 0.2534(3) 0.2255(3) 0.0734(14) Uani 1 1 d . . .
H6PA H 1.0144 0.2682 0.2694 0.088 Uiso 1 1 calc R . .
C6Q C 0.6120(4) 0.2625(2) 0.3018(3) 0.0636(12) Uani 1 1 d . . .
H6QA H 0.6228 0.2497 0.2537 0.076 Uiso 1 1 calc R . .
C7B C 0.7178(4) 0.61588(19) 0.2147(2) 0.0579(11) Uani 1 1 d . . .
H7BA H 0.6639 0.6311 0.2347 0.070 Uiso 1 1 calc R . .
C7A C 0.8559(3) 0.4292(3) -0.1158(3) 0.0683(14) Uani 1 1 d . . .
H7AA H 0.8853 0.4565 -0.0777 0.082 Uiso 1 1 calc R . .
C8B C 0.8073(3) 0.60237(18) 0.0242(2) 0.0445(9) Uani 1 1 d . . .
C8A C 0.7166(3) 0.2744(2) -0.1346(2) 0.0562(11) Uani 1 1 d . . .
C9A C 0.7403(4) 0.2162(3) -0.1652(3) 0.0729(14) Uani 1 1 d . . .
H9AA H 0.7851 0.2154 -0.1993 0.088 Uiso 1 1 calc R . .
C9B C 0.8882(3) 0.6333(2) 0.0026(3) 0.0684(13) Uani 1 1 d . . .
H9BA H 0.9400 0.6464 0.0396 0.082 Uiso 1 1 calc R . .
C10B C 0.8916(4) 0.6445(3) -0.0742(3) 0.0823(16) Uani 1 1 d . . .
H10A H 0.9446 0.6664 -0.0883 0.099 Uiso 1 1 calc R . .
C10A C 0.6999(4) 0.1610(3) -0.1466(3) 0.0788(16) Uani 1 1 d . . .
H10B H 0.7169 0.1234 -0.1687 0.095 Uiso 1 1 calc R . .
C11B C 0.8168(3) 0.6233(2) -0.1293(3) 0.0659(13) Uani 1 1 d . . .
H11A H 0.8195 0.6310 -0.1806 0.079 Uiso 1 1 calc R . .
C11A C 0.6339(4) 0.1595(2) -0.0955(3) 0.0661(13) Uani 1 1 d . . .
H11B H 0.6073 0.1211 -0.0827 0.079 Uiso 1 1 calc R . .
C12B C 0.7372(3) 0.59042(17) -0.1093(2) 0.0446(9) Uani 1 1 d . . .
C12A C 0.6071(3) 0.21678(18) -0.0627(2) 0.0497(10) Uani 1 1 d . . .
C13B C 0.7331(3) 0.57988(16) -0.03220(19) 0.0371(8) Uani 1 1 d . . .
C13A C 0.6482(3) 0.27343(19) -0.0839(2) 0.0452(9) Uani 1 1 d . . .
C14A C 0.6201(3) 0.33438(17) -0.04893(19) 0.0400(8) Uani 1 1 d . . .
C14B C 0.6484(3) 0.5450(2) -0.01005(19) 0.0439(9) Uani 1 1 d . . .
C15B C 0.6595(3) 0.56541(18) -0.1714(2) 0.0424(9) Uani 1 1 d . . .
C15A C 0.5347(3) 0.21681(17) -0.0092(2) 0.0483(10) Uani 1 1 d . . .
C16B C 0.6174(3) 0.6049(2) -0.2304(2) 0.0524(10) Uani 1 1 d . . .
H16A H 0.6364 0.6473 -0.2307 0.063 Uiso 1 1 calc R . .
C16A C 0.5489(4) 0.1819(2) 0.0564(3) 0.0699(13) Uani 1 1 d . . .
H16B H 0.6035 0.1554 0.0663 0.084 Uiso 1 1 calc R . .
C17B C 0.5471(4) 0.5815(2) -0.2891(2) 0.0566(11) Uani 1 1 d . . .
H17A H 0.5199 0.6074 -0.3296 0.068 Uiso 1 1 calc R . .
C17A C 0.4852(5) 0.1848(3) 0.1078(3) 0.0879(17) Uani 1 1 d . . .
H17B H 0.4967 0.1612 0.1527 0.105 Uiso 1 1 calc R . .
C18B C 0.5196(3) 0.5209(2) -0.2859(2) 0.0543(11) Uani 1 1 d . . .
C18A C 0.4058(4) 0.2222(2) 0.0924(3) 0.0730(14) Uani 1 1 d . . .
C19B C 0.5576(3) 0.48036(19) -0.2279(2) 0.0476(9) Uani 1 1 d . . .
H19A H 0.5359 0.4386 -0.2274 0.057 Uiso 1 1 calc R . .
C19A C 0.3841(3) 0.2578(2) 0.0268(2) 0.0585(11) Uani 1 1 d . . .
H19B H 0.3277 0.2827 0.0169 0.070 Uiso 1 1 calc R . .
C20B C 0.6272(3) 0.50253(17) -0.17180(19) 0.0407(8) Uani 1 1 d . . .
H20A H 0.6542 0.4754 -0.1326 0.049 Uiso 1 1 calc R . .
C20A C 0.4502(3) 0.25450(18) -0.0233(2) 0.0482(9) Uani 1 1 d . . .
H20B H 0.4384 0.2782 -0.0681 0.058 Uiso 1 1 calc R . .
Cl1S Cl 0.8298(5) 0.4645(3) -0.4810(4) 0.1007(19) Uiso 0.25 1 d PDU A 1
C1S C 0.7300(11) 0.4988(8) -0.5090(10) 0.062(4) Uiso 0.25 1 d PDU A 1
Cl2S Cl 0.6616(7) 0.4959(5) -0.4431(5) 0.122(3) Uiso 0.25 1 d PDU A 1
Cl4S Cl 0.6627(8) 0.4311(5) -0.4194(6) 0.156(4) Uiso 0.25 1 d PDU B 2
Cl3S Cl 0.6460(8) 0.5448(5) -0.4651(6) 0.150(3) Uiso 0.25 1 d PDU B 2
C2S C 0.6193(19) 0.4747(8) -0.4699(13) 0.084(7) Uiso 0.25 1 d PDU B 2

loop_
_atom_site_aniso_label
_atom_site_aniso_U_11
_atom_site_aniso_U_22
_atom_site_aniso_U_33
_atom_site_aniso_U_23
_atom_site_aniso_U_13
_atom_site_aniso_U_12
Fe1 0.0346(3) 0.0342(3) 0.0328(3) -0.0017(2) 0.00649(19) 0.0004(2)
O1A 0.0558(16) 0.0470(15) 0.0372(13) -0.0100(11) -0.0009(12) 0.0107(13)
O1B 0.078(2) 0.0600(18) 0.0410(14) 0.0059(13) 0.0010(14) -0.0297(17)
O2A 0.0480(15) 0.0472(15) 0.0422(13) 0.0031(11) 0.0056(12) 0.0097(13)
O2B 0.0334(15) 0.113(3) 0.0657(19) -0.0223(18) 0.0136(14) 0.0011(17)
F1B 0.107(2) 0.099(2) 0.0421(13) -0.0113(13) 0.0020(14) -0.0261(18)
F1A 0.074(2) 0.094(2) 0.134(3) 0.007(2) 0.040(2) -0.0027(19)
F21B 0.089(2) 0.094(2) 0.0492(14) -0.0144(13) -0.0174(14) 0.0099(17)
F21A 0.124(3) 0.126(3) 0.110(2) 0.045(2) 0.067(2) 0.011(2)
N1 0.0462(18) 0.0429(17) 0.0342(15) -0.0023(12) 0.0049(14) -0.0034(14)
N2 0.054(2) 0.0528(19) 0.0455(17) 0.0093(15) 0.0008(16) 0.0028(17)
C1Q 0.061(3) 0.053(2) 0.060(3) 0.022(2) 0.006(2) 0.012(2)
C1 0.067(3) 0.042(2) 0.048(2) -0.0013(17) -0.006(2) -0.009(2)
C1P 0.047(2) 0.068(3) 0.062(3) 0.021(2) 0.010(2) 0.005(2)
C2B 0.076(3) 0.061(3) 0.041(2) -0.0099(19) 0.000(2) -0.023(2)
C2P 0.060(3) 0.083(3) 0.060(3) 0.009(2) 0.003(2) 0.021(3)
C2A 0.044(3) 0.085(4) 0.103(4) -0.004(3) 0.028(3) 0.014(3)
C2Q 0.082(3) 0.071(3) 0.052(3) 0.012(2) 0.002(2) 0.003(3)
C2 0.070(3) 0.044(2) 0.049(2) -0.0018(17) -0.006(2) -0.006(2)
C3 0.063(3) 0.071(3) 0.066(3) 0.013(2) 0.001(2) -0.008(3)
C3B 0.048(3) 0.082(3) 0.054(2) -0.001(2) -0.011(2) -0.011(2)
C3Q 0.092(4) 0.089(4) 0.070(3) 0.026(3) 0.028(3) 0.018(3)
C3A 0.061(3) 0.122(5) 0.079(4) -0.010(3) 0.037(3) 0.004(3)
C3P 0.075(4) 0.101(4) 0.074(3) -0.001(3) 0.015(3) 0.020(3)
C4B 0.041(2) 0.077(3) 0.057(2) -0.009(2) 0.0011(19) -0.010(2)
C4 0.061(3) 0.060(3) 0.053(2) 0.012(2) -0.006(2) 0.005(2)
C4P 0.076(4) 0.080(4) 0.101(4) 0.015(3) 0.042(3) 0.020(3)
C4A 0.058(3) 0.105(4) 0.061(3) -0.020(3) 0.022(2) 0.009(3)
C4Q 0.076(4) 0.087(4) 0.102(4) 0.044(4) 0.013(4) 0.001(3)
C5B 0.039(2) 0.045(2) 0.049(2) -0.0063(17) 0.0050(17) -0.0141(17)
C5A 0.042(2) 0.067(3) 0.062(3) -0.011(2) 0.019(2) 0.017(2)
C5P 0.051(3) 0.096(4) 0.114(5) 0.043(4) 0.025(3) 0.015(3)
C5Q 0.068(3) 0.066(3) 0.095(4) 0.017(3) 0.001(3) -0.002(3)
C6B 0.056(2) 0.040(2) 0.049(2) -0.0063(17) 0.0059(19) 0.0016(19)
C6A 0.041(2) 0.079(3) 0.058(2) -0.015(2) 0.008(2) 0.011(2)
C6P 0.048(3) 0.089(4) 0.081(3) 0.032(3) 0.006(2) 0.004(3)
C6Q 0.067(3) 0.054(3) 0.066(3) 0.005(2) 0.000(2) 0.005(2)
C7B 0.068(3) 0.050(2) 0.059(2) -0.020(2) 0.018(2) -0.010(2)
C7A 0.041(2) 0.083(4) 0.082(3) -0.018(3) 0.011(2) 0.006(2)
C8B 0.042(2) 0.044(2) 0.049(2) 0.0004(17) 0.0090(18) -0.0094(18)
C8A 0.048(2) 0.069(3) 0.052(2) -0.021(2) 0.0076(19) 0.013(2)
C9A 0.068(3) 0.075(3) 0.078(3) -0.034(3) 0.021(3) 0.012(3)
C9B 0.051(3) 0.083(3) 0.070(3) -0.006(2) 0.005(2) -0.032(2)
C10B 0.072(3) 0.101(4) 0.080(3) -0.003(3) 0.032(3) -0.047(3)
C10A 0.088(4) 0.067(3) 0.082(3) -0.036(3) 0.015(3) 0.027(3)
C11B 0.068(3) 0.079(3) 0.054(2) 0.003(2) 0.021(2) -0.027(3)
C11A 0.078(3) 0.045(2) 0.071(3) -0.013(2) -0.001(3) 0.016(2)
C12B 0.044(2) 0.042(2) 0.050(2) 0.0048(16) 0.0155(18) -0.0052(17)
C12A 0.059(2) 0.042(2) 0.044(2) -0.0075(17) -0.0051(19) 0.016(2)
C13B 0.0339(18) 0.0359(18) 0.0429(18) 0.0010(15) 0.0105(15) -0.0011(16)
C13A 0.046(2) 0.048(2) 0.0389(18) -0.0114(16) -0.0014(17) 0.0148(19)
C14A 0.0394(19) 0.044(2) 0.0373(18) -0.0049(15) 0.0085(16) 0.0036(17)
C14B 0.037(2) 0.064(3) 0.0312(17) -0.0132(17) 0.0078(15) -0.0134(19)
C15B 0.041(2) 0.051(2) 0.0380(18) 0.0035(16) 0.0153(16) -0.0009(18)
C15A 0.063(3) 0.0364(19) 0.0410(19) -0.0016(16) -0.0056(19) 0.0072(19)
C16B 0.062(3) 0.055(2) 0.044(2) 0.0129(18) 0.019(2) -0.002(2)
C16A 0.081(3) 0.059(3) 0.067(3) 0.016(2) 0.005(3) 0.018(3)
C17B 0.071(3) 0.066(3) 0.0339(19) 0.0117(19) 0.0122(19) 0.011(2)
C17A 0.111(5) 0.075(3) 0.076(3) 0.042(3) 0.012(3) 0.013(4)
C18B 0.062(3) 0.064(3) 0.0354(19) -0.0071(19) 0.0039(19) 0.007(2)
C18A 0.082(4) 0.072(3) 0.070(3) 0.025(3) 0.028(3) -0.003(3)
C19B 0.053(2) 0.050(2) 0.0400(19) -0.0058(17) 0.0076(18) 0.006(2)
C19A 0.057(3) 0.053(2) 0.066(3) 0.007(2) 0.010(2) -0.002(2)
C20B 0.045(2) 0.042(2) 0.0372(18) 0.0003(15) 0.0119(16) 0.0034(17)
C20A 0.060(2) 0.042(2) 0.0409(19) 0.0030(16) 0.0021(18) 0.000(2)

loop_
_atom_type_symbol
_atom_type_description
_atom_type_scat_dispersion_real
_atom_type_scat_dispersion_imag
_atom_type_scat_source
C C 0.0033 0.0016 'International Tables Vol C Tables 4.2.6.8 and 6.1.1.4'
H H 0.0000 0.0000 'International Tables Vol C Tables 4.2.6.8 and 6.1.1.4'
N N 0.0061 0.0033 'International Tables Vol C Tables 4.2.6.8 and 6.1.1.4'
O O 0.0106 0.0060 'International Tables Vol C Tables 4.2.6.8 and 6.1.1.4'
Fe Fe 0.3463 0.8444 'International Tables Vol C Tables 4.2.6.8 and 6.1.1.4'
F F 0.0171 0.0103 'International Tables Vol C Tables 4.2.6.8 and 6.1.1.4'
Cl Cl 0.1484 0.1585 'International Tables Vol C Tables 4.2.6.8 and 6.1.1.4'

loop_
_geom_angle_atom_site_label_1
_geom_angle_atom_site_label_2
_geom_angle_atom_site_label_3
_geom_angle
_geom_angle_site_symmetry_1
_geom_angle_site_symmetry_3
_geom_angle_publ_flag
O2B Fe1 O1B 125.20(15) 3_665 . ?
O2B Fe1 O1A 123.99(13) 3_665 . ?
O1B Fe1 O1A 107.03(13) . . ?
O2B Fe1 N1 99.80(13) 3_665 . ?
O1B Fe1 N1 100.99(11) . . ?
O1A Fe1 N1 87.63(11) . . ?
O2B Fe1 O2A 93.93(11) 3_665 . ?
O1B Fe1 O2A 96.45(10) . . ?
O1A Fe1 O2A 58.74(9) . . ?
N1 Fe1 O2A 145.53(10) . . ?
C14A O1A Fe1 97.5(2) . . ?
C14B O1B Fe1 131.8(3) . . ?
C14A O2A Fe1 81.5(2) . . ?
C14B O2B Fe1 155.1(3) . 3_665 ?
C1 N1 Fe1 116.7(2) . . ?
C3 N2 C4 110.6(3) . . ?
C3 N2 C2 111.9(4) . . ?
C4 N2 C2 110.5(3) . . ?
C2Q C1Q C6Q 117.4(5) . . ?
C2Q C1Q C4 121.5(5) . . ?
C6Q C1Q C4 121.0(4) . . ?
N1 C1 C2 112.2(3) . . ?
C2P C1P C6P 118.9(5) . . ?
C2P C1P C3 120.2(4) . . ?
C6P C1P C3 121.0(5) . . ?
F1B C2B C3B 118.6(4) . . ?
F1B C2B C7B 118.3(5) . . ?
C3B C2B C7B 123.1(4) . . ?
C1P C2P C3P 120.7(4) . . ?
F1A C2A C7A 120.3(5) . . ?
F1A C2A C3A 118.1(6) . . ?
C7A C2A C3A 121.6(6) . . ?
C3Q C2Q C1Q 122.1(5) . . ?
N2 C2 C1 110.4(3) . . ?
N2 C3 C1P 113.9(4) . . ?
C2B C3B C4B 117.9(4) . . ?
C2Q C3Q C4Q 119.4(5) . . ?
C2A C3A C4A 119.0(5) . . ?
C4P C3P C2P 120.2(5) . . ?
C5B C4B C3B 120.7(4) . . ?
N2 C4 C1Q 113.7(3) . . ?
C5P C4P C3P 118.7(6) . . ?
C5A C4A C3A 119.9(5) . . ?
C3Q C4Q C5Q 120.0(6) . . ?
C4B C5B C6B 119.6(4) . . ?
C4B C5B C8B 119.5(4) . . ?
C6B C5B C8B 120.9(4) . . ?
C6A C5A C4A 119.8(5) . . ?
C6A C5A C8A 121.4(4) . . ?
C4A C5A C8A 118.8(4) . . ?
C4P C5P C6P 122.0(5) . . ?
C4Q C5Q C6Q 119.6(5) . . ?
C5B C6B C7B 120.3(4) . . ?
C5A C6A C7A 120.5(5) . . ?
C1P C6P C5P 119.6(5) . . ?
C5Q C6Q C1Q 121.3(5) . . ?
C2B C7B C6B 118.4(4) . . ?
C2A C7A C6A 119.2(5) . . ?
C13B C8B C9B 119.2(4) . . ?
C13B C8B C5B 122.5(3) . . ?
C9B C8B C5B 118.3(3) . . ?
C9A C8A C13A 117.2(4) . . ?
C9A C8A C5A 120.8(4) . . ?
C13A C8A C5A 122.0(4) . . ?
C10A C9A C8A 121.9(5) . . ?
C10B C9B C8B 120.1(4) . . ?
C11B C10B C9B 120.1(4) . . ?
C9A C10A C11A 121.3(4) . . ?
C10B C11B C12B 120.8(4) . . ?
C10A C11A C12A 119.4(5) . . ?
C11B C12B C13B 119.1(4) . . ?
C11B C12B C15B 119.0(3) . . ?
C13B C12B C15B 121.8(3) . . ?
C13A C12A C11A 118.4(4) . . ?
C13A C12A C15A 120.9(3) . . ?
C11A C12A C15A 120.6(4) . . ?
C8B C13B C12B 120.6(3) . . ?
C8B C13B C14B 119.7(3) . . ?
C12B C13B C14B 119.7(3) . . ?
C12A C13A C8A 121.8(4) . . ?
C12A C13A C14A 118.5(3) . . ?
C8A C13A C14A 119.7(4) . . ?
O2A C14A O1A 122.0(3) . . ?
O2A C14A C13A 121.7(3) . . ?
O1A C14A C13A 116.3(3) . . ?
O1B C14B O2B 126.3(4) . . ?
O1B C14B C13B 118.3(4) . . ?
O2B C14B C13B 115.4(4) . . ?
C16B C15B C20B 118.0(4) . . ?
C16B C15B C12B 120.3(4) . . ?
C20B C15B C12B 121.7(3) . . ?
C16A C15A C20A 117.4(4) . . ?
C16A C15A C12A 121.8(4) . . ?
C20A C15A C12A 120.7(3) . . ?
C15B C16B C17B 120.5(4) . . ?
C17A C16A C15A 121.8(5) . . ?
C18B C17B C16B 118.2(4) . . ?
C18A C17A C16A 118.7(4) . . ?
C17B C18B C19B 123.4(4) . . ?
C17B C18B F21B 118.6(4) . . ?
C19B C18B F21B 118.0(4) . . ?
C17A C18A F21A 118.8(4) . . ?
C17A C18A C19A 123.5(5) . . ?
F21A C18A C19A 117.7(5) . . ?
C20B C19B C18B 118.4(4) . . ?
C20A C19A C18A 116.4(4) . . ?
C19B C20B C15B 121.3(4) . . ?
C19A C20A C15A 122.1(4) . . ?

loop_
_geom_bond_atom_site_label_1
_geom_bond_atom_site_label_2
_geom_bond_distance
_geom_bond_site_symmetry_2
_geom_bond_publ_flag
Fe1 O2B 1.913(3) 3_665 ?
Fe1 O1B 1.981(3) . ?
Fe1 O1A 2.019(2) . ?
Fe1 N1 2.124(3) . ?
Fe1 O2A 2.391(2) . ?
O1A C14A 1.270(4) . ?
O1B C14B 1.236(5) . ?
O2A C14A 1.230(4) . ?
O2B C14B 1.266(5) . ?
O2B Fe1 1.913(3) 3_665 ?
F1B C2B 1.360(5) . ?
F1A C2A 1.344(6) . ?
F21B C18B 1.380(5) . ?
F21A C18A 1.372(6) . ?
N1 C1 1.468(5) . ?
N2 C3 1.464(6) . ?
N2 C4 1.466(5) . ?
N2 C2 1.472(5) . ?
C1Q C2Q 1.383(6) . ?
C1Q C6Q 1.385(6) . ?
C1Q C4 1.499(6) . ?
C1 C2 1.526(5) . ?
C1P C2P 1.379(6) . ?
C1P C6P 1.377(6) . ?
C1P C3 1.483(7) . ?
C2B C3B 1.366(7) . ?
C2B C7B 1.377(6) . ?
C2P C3P 1.392(7) . ?
C2A C7A 1.359(7) . ?
C2A C3A 1.374(8) . ?
C2Q C3Q 1.374(7) . ?
C3B C4B 1.397(6) . ?
C3Q C4Q 1.375(8) . ?
C3A C4A 1.400(8) . ?
C3P C4P 1.369(7) . ?
C4B C5B 1.386(6) . ?
C4P C5P 1.363(8) . ?
C4A C5A 1.382(6) . ?
C4Q C5Q 1.381(8) . ?
C5B C6B 1.388(5) . ?
C5B C8B 1.497(5) . ?
C5A C6A 1.372(6) . ?
C5A C8A 1.481(6) . ?
C5P C6P 1.382(8) . ?
C5Q C6Q 1.384(7) . ?
C6B C7B 1.391(5) . ?
C6A C7A 1.395(7) . ?
C8B C13B 1.393(5) . ?
C8B C9B 1.395(6) . ?
C8A C9A 1.401(6) . ?
C8A C13A 1.404(6) . ?
C9A C10A 1.350(7) . ?
C9B C10B 1.390(7) . ?
C10B C11B 1.375(7) . ?
C10A C11A 1.384(7) . ?
C11B C12B 1.390(6) . ?
C11A C12A 1.413(5) . ?
C12B C13B 1.394(5) . ?
C12B C15B 1.501(5) . ?
C12A C13A 1.397(6) . ?
C12A C15A 1.483(6) . ?
C13B C14B 1.483(5) . ?
C13A C14A 1.503(5) . ?
C15B C16B 1.389(5) . ?
C15B C20B 1.397(5) . ?
C15A C16A 1.363(6) . ?
C15A C20A 1.397(6) . ?
C16B C17B 1.393(6) . ?
C16A C17A 1.362(8) . ?
C17B C18B 1.336(6) . ?
C17A C18A 1.339(7) . ?
C18B C19B 1.374(5) . ?
C18A C19A 1.376(6) . ?
C19B C20B 1.348(5) . ?
C19A C20A 1.371(6) . ?
